data_7203472
loop_
_publ_author_name
'Billing, David G.'
'Lemmerer, Andreas'

_publ_section_title
;
 Synthesis and crystal structures of inorganic?organic hybrids
 incorporating an aromatic amine with a chiral functional group
;
_journal_issue 9
_journal_name_full CrystEngComm
_journal_page_first 686
_journal_paper_doi 10.1039/b606987h
_journal_volume 8
_journal_year 2006
_chemical_absolute_configuration rmad
_chemical_formula_moiety 'C8 H12 N, I3 Pb'
_chemical_formula_sum 'C8 H12 I3 N Pb'
_chemical_formula_weight 710.08
_chemical_name_common ((R)-beta-phenethylammonium)triiodoplumbate(ii)
_chemical_name_systematic
;
((R)-\b-phenethylammonium)triiodoplumbate(II)
;
_space_group_IT_number 19
_symmetry_cell_setting orthorhombic
_symmetry_space_group_name_Hall 'P 2ac 2ab'
_symmetry_space_group_name_H-M 'P 21 21 21'
_atom_sites_solution_hydrogens geom
_atom_sites_solution_primary direct
_atom_sites_solution_secondary difmap
_audit_conform_dict_location ftp://ftp.iucr.org/pub/cif_core.dic
_audit_conform_dict_name cif_core.dic
_audit_conform_dict_version 2.3
_audit_creation_date 2006-04-04T09:46:19-00:00
_audit_creation_method 'WinGX routine CIF_UPDATE'
_cell_angle_alpha 90
_cell_angle_beta 90
_cell_angle_gamma 90
_cell_formula_units_Z 4
_cell_length_a 8.0950(12)
_cell_length_b 8.7141(13)
_cell_length_c 21.368(3)
_cell_measurement_reflns_used 945
_cell_measurement_temperature 293(2)
_cell_measurement_theta_max 28.144
_cell_measurement_theta_min 2.524
_cell_volume 1507.3(4)
_computing_cell_refinement 'Bruker SAINT+ (Bruker, 1999)'
_computing_data_collection 'Bruker SMART-NT (Bruker, 1998)'
_computing_data_reduction 'Bruker SAINT+ (Bruker, 1999)'
_computing_molecular_graphics
;
Ortep-3 for Windows (Farrugia, 1997) and DIAMOND (Brandenburg, 1999)
;
_computing_publication_material
;
WinGX publication routines (Farrugia, 1999) and PLATON (Spek, 2002)
;
_computing_structure_refinement 'SHELXL-97 (Sheldrick, 1997b)'
_computing_structure_solution 'SHELXS-97 (Sheldrick, 1997a)'
_diffrn_ambient_temperature 293(2)
_diffrn_measured_fraction_theta_full 1
_diffrn_measured_fraction_theta_max 1
_diffrn_measurement_device_type 'SMART 1K CCD area detector'
_diffrn_measurement_method 'phi and omega scans'
_diffrn_radiation_monochromator graphite
_diffrn_radiation_type MoK\a
_diffrn_radiation_wavelength 0.71073
_diffrn_reflns_av_R_equivalents 0.0498
_diffrn_reflns_av_unetI/netI 0.0465
_diffrn_reflns_limit_h_max 10
_diffrn_reflns_limit_h_min -9
_diffrn_reflns_limit_k_max 11
_diffrn_reflns_limit_k_min -11
_diffrn_reflns_limit_l_max 28
_diffrn_reflns_limit_l_min -18
_diffrn_reflns_number 10283
_diffrn_reflns_theta_full 28
_diffrn_reflns_theta_max 28
_diffrn_reflns_theta_min 1.91
_exptl_absorpt_coefficient_mu 17.305
_exptl_absorpt_correction_T_max 0.3746
_exptl_absorpt_correction_T_min 0.0609
_exptl_absorpt_correction_type integration
_exptl_absorpt_process_details 'Bruker XPREP (Bruker, 1999)'
_exptl_crystal_colour yellow
_exptl_crystal_density_diffrn 3.129
_exptl_crystal_density_method 'not measured'
_exptl_crystal_description prism
_exptl_crystal_F_000 1232
_exptl_crystal_size_max 0.23
_exptl_crystal_size_mid 0.2
_exptl_crystal_size_min 0.06
_refine_diff_density_max 0.754
_refine_diff_density_min -0.514
_refine_diff_density_rms 0.138
_refine_ls_abs_structure_details 'Flack H D (1983), 1538 Friedel Pairs'
_refine_ls_abs_structure_Flack -0.008(6)
_refine_ls_extinction_coef 0.00402(10)
_refine_ls_extinction_expression Fc^*^=kFc[1+0.001xFc^2^\l^3^/sin(2\q)]^-1/4^
_refine_ls_extinction_method SHELXL
_refine_ls_goodness_of_fit_ref 1.036
_refine_ls_hydrogen_treatment constr
_refine_ls_matrix_type full
_refine_ls_number_parameters 107
_refine_ls_number_reflns 3645
_refine_ls_number_restraints 0
_refine_ls_restrained_S_all 1.036
_refine_ls_R_factor_all 0.0382
_refine_ls_R_factor_gt 0.0274
_refine_ls_shift/su_max 0.006
_refine_ls_shift/su_mean 0.001
_refine_ls_structure_factor_coef Fsqd
_refine_ls_weighting_details 'calc w=1/[\s^2^(Fo^2^)+(0.0179P)^2^+0.1435P] where P=(Fo^2^+2Fc^2^)/3'
_refine_ls_weighting_scheme calc
_refine_ls_wR_factor_gt 0.0542
_refine_ls_wR_factor_ref 0.0565
_reflns_number_gt 3085
_reflns_number_total 3645
_reflns_threshold_expression >2sigma(I)
_cod_data_source_file b606987h.txt
_cod_data_source_block 4
_cod_depositor_comments
;
The following automatic conversions were performed:
'_symmetry_cell_setting' value 'Orthorhombic' changed to 'orthorhombic'
according to '/home/saulius/struct/CIF-dictionaries/cif_core.dic'
dictionary named 'cif_core.dic' version 2.4.1 from 2010-06-29.

Automatic conversion script
Id: cif_fix_enum 1527 2010-12-29 10:47:43Z saulius 
;
_cod_original_sg_symbol_Hall ' P 2ac 2ab'
_cod_original_sg_symbol_H-M P2(1)2(1)2(1)
_cod_database_code 7203472

loop_
_symmetry_equiv_pos_as_xyz
'x, y, z'
'-x+1/2, -y, z+1/2'
'-x, y+1/2, -z+1/2'
'x+1/2, -y+1/2, -z'

loop_
_atom_site_label
_atom_site_type_symbol
_atom_site_fract_x
_atom_site_fract_y
_atom_site_fract_z
_atom_site_U_iso_or_equiv
_atom_site_adp_type
_atom_site_occupancy
_atom_site_symmetry_multiplicity
_atom_site_calc_flag
_atom_site_refinement_flags
_atom_site_disorder_assembly
_atom_site_disorder_group
C1 C 0.1766(6) 0.7020(5) 0.3008(2) 0.0417(19) Uani 1 1 d G . .
C2 C 0.2497(7) 0.5696(4) 0.2773(3) 0.060(3) Uani 1 1 d G . .
H2 H 0.2286 0.4753 0.2961 0.072 Uiso 1 1 calc R . .
C3 C 0.3542(7) 0.5780(5) 0.2258(3) 0.062(3) Uani 1 1 d G . .
H3 H 0.4031 0.4894 0.2102 0.074 Uiso 1 1 calc R . .
C4 C 0.3856(6) 0.7189(7) 0.1978(2) 0.066(3) Uani 1 1 d G . .
H4 H 0.4555 0.7246 0.1633 0.079 Uiso 1 1 calc R . .
C5 C 0.3125(7) 0.8514(5) 0.2212(3) 0.069(3) Uani 1 1 d G . .
H5 H 0.3336 0.9456 0.2024 0.083 Uiso 1 1 calc R . .
C6 C 0.2080(7) 0.8429(4) 0.2727(3) 0.054(2) Uani 1 1 d G . .
H6 H 0.1591 0.9315 0.2884 0.064 Uiso 1 1 calc R . .
C7 C 0.0657(10) 0.6883(8) 0.3568(4) 0.050(2) Uani 1 1 d . . .
H7 H 0.0564 0.5801 0.3688 0.06 Uiso 1 1 calc R . .
C8 C -0.1093(10) 0.7547(13) 0.3452(5) 0.084(3) Uani 1 1 d . . .
H8A H -0.1756 0.7413 0.382 0.126 Uiso 1 1 calc R . .
H8B H -0.1598 0.7018 0.3107 0.126 Uiso 1 1 calc R . .
H8C H -0.101 0.862 0.3356 0.126 Uiso 1 1 calc R . .
N1 N 0.1376(8) 0.7765(8) 0.4096(3) 0.0534(18) Uani 1 1 d . . .
H1A H 0.072 0.7687 0.4429 0.08 Uiso 1 1 calc R . .
H1B H 0.147 0.8748 0.3988 0.08 Uiso 1 1 calc R . .
H1C H 0.2369 0.7391 0.4189 0.08 Uiso 1 1 calc R . .
I1 I 1.07548(7) 0.20827(5) 0.38333(3) 0.04607(15) Uani 1 1 d . . .
I2 I 0.51751(6) -0.02093(5) 0.45981(3) 0.04417(14) Uani 1 1 d . . .
I3 I 0.50077(6) 0.50523(5) 0.44257(3) 0.04291(13) Uani 1 1 d . . .
Pb1 Pb 0.78322(3) 0.24760(4) 0.494755(15) 0.04023(9) Uani 1 1 d . . .

loop_
_atom_site_aniso_label
_atom_site_aniso_U_11
_atom_site_aniso_U_22
_atom_site_aniso_U_33
_atom_site_aniso_U_23
_atom_site_aniso_U_13
_atom_site_aniso_U_12
C1 0.050(5) 0.039(4) 0.036(5) -0.002(3) -0.002(4) -0.007(3)
C2 0.085(7) 0.048(5) 0.048(6) 0.000(5) -0.002(5) 0.020(4)
C3 0.075(6) 0.052(5) 0.059(7) -0.003(5) 0.007(5) 0.021(4)
C4 0.067(6) 0.086(7) 0.045(5) -0.005(5) 0.006(5) 0.001(5)
C5 0.104(8) 0.062(6) 0.041(6) 0.010(5) 0.003(6) -0.018(6)
C6 0.076(6) 0.045(5) 0.039(5) 0.001(4) 0.011(5) -0.005(4)
C7 0.063(5) 0.033(4) 0.053(5) -0.003(4) 0.012(5) -0.016(4)
C8 0.048(5) 0.120(8) 0.084(8) 0.000(9) 0.004(5) -0.019(6)
N1 0.058(4) 0.054(4) 0.048(4) 0.001(4) 0.003(4) 0.001(3)
I1 0.0546(3) 0.0396(3) 0.0440(3) 0.0004(2) -0.0008(3) -0.0007(2)
I2 0.0425(3) 0.0306(2) 0.0595(3) -0.0051(2) -0.0059(3) 0.0013(2)
I3 0.0434(3) 0.0343(2) 0.0510(3) 0.0048(2) -0.0003(2) -0.0015(2)
Pb1 0.03221(12) 0.03331(13) 0.0552(2) -0.00052(16) 0.00011(14) -0.00022(12)

loop_
_atom_type_symbol
_atom_type_description
_atom_type_scat_dispersion_real
_atom_type_scat_dispersion_imag
_atom_type_scat_source
C C 0.0033 0.0016 'International Tables Vol C Tables 4.2.6.8 and 6.1.1.4'
H H 0 0 'International Tables Vol C Tables 4.2.6.8 and 6.1.1.4'
N N 0.0061 0.0033 'International Tables Vol C Tables 4.2.6.8 and 6.1.1.4'
I I -0.4742 1.8119 'International Tables Vol C Tables 4.2.6.8 and 6.1.1.4'
Pb Pb -3.3944 10.1111 'International Tables Vol C Tables 4.2.6.8 and 6.1.1.4'

loop_
_exptl_crystal_face_index_h
_exptl_crystal_face_index_k
_exptl_crystal_face_index_l
_exptl_crystal_face_perp_dist
0 0 -1 0.03
0 0 1 0.03
0 8 -5 0.11
0 -5 4 0.11
1 0 0 0.1
-1 0 0 0.1
-3 7 -7 0.1

loop_
_geom_angle_atom_site_label_1
_geom_angle_atom_site_label_2
_geom_angle_atom_site_label_3
_geom_angle
_geom_angle_site_symmetry_1
_geom_angle_site_symmetry_3
_geom_angle_publ_flag
C2 C1 C6 120 . . ?
C2 C1 C7 118.4(4) . . ?
C6 C1 C7 121.6(4) . . ?
C3 C2 C1 120 . . ?
C3 C2 H2 120 . . ?
C1 C2 H2 120 . . ?
C2 C3 C4 120 . . ?
C2 C3 H3 120 . . ?
C4 C3 H3 120 . . ?
C3 C4 C5 120 . . ?
C3 C4 H4 120 . . ?
C5 C4 H4 120 . . ?
C6 C5 C4 120 . . ?
C6 C5 H5 120 . . ?
C4 C5 H5 120 . . ?
C5 C6 C1 120 . . ?
C5 C6 H6 120 . . ?
C1 C6 H6 120 . . ?
N1 C7 C1 109.3(6) . . ?
N1 C7 C8 106.7(7) . . ?
C1 C7 C8 112.9(7) . . ?
N1 C7 H7 109.3 . . ?
C1 C7 H7 109.3 . . ?
C8 C7 H7 109.3 . . ?
C7 C8 H8A 109.5 . . ?
C7 C8 H8B 109.5 . . ?
H8A C8 H8B 109.5 . . ?
C7 C8 H8C 109.5 . . ?
H8A C8 H8C 109.5 . . ?
H8B C8 H8C 109.5 . . ?
C7 N1 H1A 109.5 . . ?
C7 N1 H1B 109.5 . . ?
H1A N1 H1B 109.5 . . ?
C7 N1 H1C 109.5 . . ?
H1A N1 H1C 109.5 . . ?
H1B N1 H1C 109.5 . . ?
Pb1 I1 Pb1 77.088(17) 4_556 . ?
Pb1 I2 Pb1 77.720(15) 4_456 . ?
Pb1 I3 Pb1 76.833(14) 4_456 . ?
I3 Pb1 I1 91.880(17) 4_556 4_456 ?
I3 Pb1 I2 93.490(17) 4_556 4_556 ?
I1 Pb1 I2 88.531(17) 4_456 4_556 ?
I3 Pb1 I2 87.934(18) 4_556 . ?
I1 Pb1 I2 85.661(16) 4_456 . ?
I2 Pb1 I2 174.064(15) 4_556 . ?
I3 Pb1 I1 80.531(16) 4_556 . ?
I1 Pb1 I1 168.036(18) 4_456 . ?
I2 Pb1 I1 82.758(16) 4_556 . ?
I2 Pb1 I1 103.165(17) . . ?
I3 Pb1 I3 171.106(15) 4_556 . ?
I1 Pb1 I3 80.205(16) 4_456 . ?
I2 Pb1 I3 90.378(18) 4_556 . ?
I2 Pb1 I3 87.428(17) . . ?
I1 Pb1 I3 107.929(17) . . ?

loop_
_geom_bond_atom_site_label_1
_geom_bond_atom_site_label_2
_geom_bond_distance
_geom_bond_site_symmetry_2
_geom_bond_publ_flag
C1 C2 1.39 . ?
C1 C6 1.39 . ?
C1 C7 1.501(9) . ?
C2 C3 1.39 . ?
C2 H2 0.93 . ?
C3 C4 1.39 . ?
C3 H3 0.93 . ?
C4 C5 1.39 . ?
C4 H4 0.93 . ?
C5 C6 1.39 . ?
C5 H5 0.93 . ?
C6 H6 0.93 . ?
C7 N1 1.484(10) . ?
C7 C8 1.550(12) . ?
C7 H7 0.98 . ?
C8 H8A 0.96 . ?
C8 H8B 0.96 . ?
C8 H8C 0.96 . ?
N1 H1A 0.89 . ?
N1 H1B 0.89 . ?
N1 H1C 0.89 . ?
I1 Pb1 3.1244(7) 4_556 ?
I1 Pb1 3.3740(7) . ?
I2 Pb1 3.1958(6) 4_456 ?
I2 Pb1 3.2649(6) . ?
I3 Pb1 3.1223(6) 4_456 ?
I3 Pb1 3.3928(6) . ?
Pb1 I3 3.1223(6) 4_556 ?
Pb1 I1 3.1244(7) 4_456 ?
Pb1 I2 3.1958(6) 4_556 ?

loop_
_geom_hbond_atom_site_label_D
_geom_hbond_atom_site_label_H
_geom_hbond_atom_site_label_A
_geom_hbond_distance_DH
_geom_hbond_distance_HA
_geom_hbond_distance_DA
_geom_hbond_angle_DHA
_geom_hbond_site_symmetry_A
N1 H1A I2 0.89 3.03 3.700(7) 133.6 4_456
N1 H1A I3 0.89 3.19 3.850(7) 132.2 4_466
N1 H1B I1 0.89 2.98 3.837(7) 161.7 1_465
N1 H1C I3 0.89 3 3.838(7) 158.6 .
N1 H1C I2 0.89 3.21 3.705(7) 117.5 1_565

loop_
_geom_torsion_atom_site_label_1
_geom_torsion_atom_site_label_2
_geom_torsion_atom_site_label_3
_geom_torsion_atom_site_label_4
_geom_torsion
_geom_torsion_site_symmetry_1
_geom_torsion_site_symmetry_2
_geom_torsion_site_symmetry_3
_geom_torsion_site_symmetry_4
_geom_torsion_publ_flag
C6 C1 C2 C3 0 . . . . ?
C7 C1 C2 C3 -179.4(6) . . . . ?
C1 C2 C3 C4 0 . . . . ?
C2 C3 C4 C5 0 . . . . ?
C3 C4 C5 C6 0 . . . . ?
C4 C5 C6 C1 0 . . . . ?
C2 C1 C6 C5 0 . . . . ?
C7 C1 C6 C5 179.4(6) . . . . ?
C2 C1 C7 N1 117.2(6) . . . . ?
C6 C1 C7 N1 -62.2(8) . . . . ?
C2 C1 C7 C8 -124.2(6) . . . . ?
C6 C1 C7 C8 56.4(8) . . . . ?
Pb1 I2 Pb1 I3 137.738(19) 4_456 . . 4_556 ?
Pb1 I2 Pb1 I1 45.694(13) 4_456 . . 4_456 ?
Pb1 I2 Pb1 I1 -142.487(17) 4_456 . . . ?
Pb1 I2 Pb1 I3 -34.670(14) 4_456 . . . ?
Pb1 I1 Pb1 I3 -50.535(13) 4_556 . . 4_556 ?
Pb1 I1 Pb1 I1 0.66(5) 4_556 . . 4_456 ?
Pb1 I1 Pb1 I2 44.249(12) 4_556 . . 4_556 ?
Pb1 I1 Pb1 I2 -136.145(17) 4_556 . . . ?
Pb1 I1 Pb1 I3 132.293(17) 4_556 . . . ?
Pb1 I3 Pb1 I1 -50.287(13) 4_456 . . 4_456 ?
Pb1 I3 Pb1 I2 -138.731(19) 4_456 . . 4_556 ?
Pb1 I3 Pb1 I2 35.751(14) 4_456 . . . ?
Pb1 I3 Pb1 I1 138.760(17) 4_456 . . . ?
